data_2220867
loop_
_publ_author_name
'Nithya, P.'
'Hathwar, Venkatesha R.'
'Maiyalagan, T.'
'Kazak, Canan'
'Nawaz Khan, F.'

_publ_section_title
;
 1,3-Dimethyl-2,6-diphenylpiperidin-4-one
;
_journal_coeditor_code LH2761
_journal_issue 2
_journal_name_full 'Acta Crystallographica Section E'
_journal_page_first o439
_journal_paper_doi 10.1107/S1600536809003419
_journal_volume 65
_journal_year 2009
_chemical_formula_iupac 'C19 H21 N O'
_chemical_formula_moiety 'C19 H21 N O'
_chemical_formula_sum 'C19 H21 N O'
_chemical_formula_weight 279.37
_chemical_name_systematic
;
1,3-Dimethyl-2,6-diphenylpiperidin-4-one
;
_space_group_IT_number 2
_symmetry_cell_setting triclinic
_symmetry_space_group_name_Hall '-P 1'
_symmetry_space_group_name_H-M 'P -1'
_atom_sites_solution_hydrogens geom
_atom_sites_solution_primary direct
_atom_sites_solution_secondary difmap
_cell_angle_alpha 80.2961(12)
_cell_angle_beta 86.673(2)
_cell_angle_gamma 76.4499(11)
_cell_formula_units_Z 2
_cell_length_a 5.9201(2)
_cell_length_b 10.9749(3)
_cell_length_c 12.8247(3)
_cell_measurement_reflns_used 873
_cell_measurement_temperature 290(2)
_cell_measurement_theta_max 20.79
_cell_measurement_theta_min 1.87
_cell_volume 798.32(4)
_computing_cell_refinement 'SAINT (Bruker, 2004)'
_computing_data_collection 'SMART (Bruker, 2004)'
_computing_data_reduction 'SAINT (Bruker, 2004)'
_computing_molecular_graphics 'ORTEP-3 (Farrugia, 1997) and PLATON (Spek, 2003)'
_computing_publication_material 'PLATON (Spek, 2003)'
_computing_structure_refinement 'SHELXL97 (Sheldrick, 2008)'
_computing_structure_solution 'SHELXTL  (Sheldrick, 2008)'
_diffrn_ambient_temperature 290(2)
_diffrn_measured_fraction_theta_full 1.000
_diffrn_measured_fraction_theta_max 1.000
_diffrn_measurement_device_type 'Bruker SMART CCD area-detector'
_diffrn_measurement_method '\f and \w'
_diffrn_radiation_monochromator graphite
_diffrn_radiation_source 'fine-focus sealed tube'
_diffrn_radiation_type MoK\a
_diffrn_radiation_wavelength 0.71073
_diffrn_reflns_av_R_equivalents 0.0192
_diffrn_reflns_av_sigmaI/netI 0.0179
_diffrn_reflns_limit_h_max 7
_diffrn_reflns_limit_h_min -6
_diffrn_reflns_limit_k_max 13
_diffrn_reflns_limit_k_min -13
_diffrn_reflns_limit_l_max 14
_diffrn_reflns_limit_l_min -15
_diffrn_reflns_number 12316
_diffrn_reflns_reduction_process
;
;
_diffrn_reflns_theta_full 26.00
_diffrn_reflns_theta_max 26.00
_diffrn_reflns_theta_min 1.61
_diffrn_standards_number 0
_exptl_absorpt_coefficient_mu 0.071
_exptl_absorpt_correction_T_max 0.9873
_exptl_absorpt_correction_T_min 0.9431
_exptl_absorpt_correction_type multi-scan
_exptl_absorpt_process_details '(SADABS; Sheldrick, 1996)'
_exptl_crystal_colour colorless
_exptl_crystal_density_diffrn 1.162
_exptl_crystal_density_method 'not measured'
_exptl_crystal_description block
_exptl_crystal_F_000 300
_exptl_crystal_size_max 0.28
_exptl_crystal_size_mid 0.21
_exptl_crystal_size_min 0.18
_refine_diff_density_max 0.141
_refine_diff_density_min -0.145
_refine_ls_extinction_method none
_refine_ls_goodness_of_fit_ref 1.019
_refine_ls_hydrogen_treatment constr
_refine_ls_matrix_type full
_refine_ls_number_parameters 192
_refine_ls_number_reflns 3143
_refine_ls_number_restraints 0
_refine_ls_restrained_S_all 1.019
_refine_ls_R_factor_all 0.0543
_refine_ls_R_factor_gt 0.0403
_refine_ls_shift/su_max 0.000
_refine_ls_shift/su_mean 0.000
_refine_ls_structure_factor_coef Fsqd
_refine_ls_weighting_details 'calc w=1/[\s^2^(Fo^2^)+(0.0539P)^2^+0.1409P] where P=(Fo^2^+2Fc^2^)/3'
_refine_ls_weighting_scheme calc
_refine_ls_wR_factor_gt 0.1038
_refine_ls_wR_factor_ref 0.1162
_reflns_number_gt 2446
_reflns_number_total 3143
_reflns_threshold_expression I>2\s(I)
_cod_data_source_file lh2761.cif
_cod_data_source_block I
_cod_depositor_comments
;
The following automatic conversions were performed:
'_symmetry_cell_setting' value 'Triclinic' changed to 'triclinic'
according to '/home/saulius/struct/CIF-dictionaries/cif_core.dic'
dictionary named 'cif_core.dic' version 2.4.1 from 2010-06-29.

Automatic conversion script
Id: cif_fix_enum 1527 2010-12-29 10:47:43Z saulius 

The following automatic conversions were performed:

'_symmetry_cell_setting' value 'Triclinic' changed to 'triclinic'
according to /home/saulius/struct/CIF-dictionaries/cif_core.dic
dictionary named 'cif_core.dic' version 2.4.1 from 2010-06-29.

Automatic conversion script
Id: cif_fix_values 1715 2011-07-08 13:25:40Z adriana 
;
_cod_original_cell_volume 798.30(4)
_cod_database_code 2220867
_cod_database_fobs_code 2220867

loop_
_symmetry_equiv_pos_site_id
_symmetry_equiv_pos_as_xyz
1 x,y,z
2 -x,-y,-z

loop_
_atom_site_type_symbol
_atom_site_label
_atom_site_fract_x
_atom_site_fract_y
_atom_site_fract_z
_atom_site_U_iso_or_equiv
_atom_site_adp_type
_atom_site_calc_flag
_atom_site_refinement_flags
_atom_site_occupancy
_atom_site_disorder_assembly
_atom_site_disorder_group
N N1 0.17010(18) 0.40892(9) 0.73876(8) 0.0419(3) Uani d . 1 . .
O O1 0.25711(17) 0.47960(11) 1.03053(7) 0.0615(3) Uani d . 1 . .
C C1 0.1134(2) 0.54013(12) 0.76264(10) 0.0419(3) Uani d . 1 . .
H H1 -0.0457 0.5582 0.7916 0.050 Uiso calc R 1 . .
C C2 0.2788(3) 0.55376(14) 0.84570(11) 0.0532(4) Uani d . 1 . .
H H2A 0.4336 0.5475 0.8146 0.064 Uiso calc R 1 . .
H H2B 0.2276 0.6370 0.8665 0.064 Uiso calc R 1 . .
C C3 0.2882(2) 0.45443(14) 0.94154(10) 0.0485(3) Uani d . 1 . .
C C4 0.3367(3) 0.32119(14) 0.91755(11) 0.0532(4) Uani d . 1 . .
H H4 0.4923 0.3030 0.8850 0.064 Uiso calc R 1 . .
C C5 0.1607(2) 0.31444(12) 0.83478(10) 0.0432(3) Uani d . 1 . .
H H5 0.0040 0.3339 0.8661 0.052 Uiso calc R 1 . .
C C6 0.2066(2) 0.18211(12) 0.80603(10) 0.0467(3) Uani d . 1 . .
C C7 0.4060(3) 0.13480(14) 0.75020(12) 0.0571(4) Uani d . 1 . .
H H7 0.5153 0.1837 0.7319 0.069 Uiso calc R 1 . .
C C8 0.4446(3) 0.01556(15) 0.72124(14) 0.0711(5) Uani d . 1 . .
H H8 0.5799 -0.0148 0.6840 0.085 Uiso calc R 1 . .
C C9 0.2867(4) -0.05793(15) 0.74677(15) 0.0748(5) Uani d . 1 . .
H H9 0.3126 -0.1374 0.7261 0.090 Uiso calc R 1 . .
C C10 0.0903(4) -0.01377(16) 0.80298(17) 0.0791(5) Uani d . 1 . .
H H10 -0.0170 -0.0639 0.8214 0.095 Uiso calc R 1 . .
C C11 0.0495(3) 0.10595(15) 0.83308(14) 0.0656(4) Uani d . 1 . .
H H11 -0.0846 0.1348 0.8717 0.079 Uiso calc R 1 . .
C C12 0.1264(2) 0.63589(12) 0.66384(10) 0.0428(3) Uani d . 1 . .
C C13 -0.0613(3) 0.73494(13) 0.63339(12) 0.0536(4) Uani d . 1 . .
H H13 -0.1987 0.7419 0.6733 0.064 Uiso calc R 1 . .
C C14 -0.0475(3) 0.82404(14) 0.54407(13) 0.0658(4) Uani d . 1 . .
H H14 -0.1752 0.8902 0.5245 0.079 Uiso calc R 1 . .
C C15 0.1535(3) 0.81493(15) 0.48471(13) 0.0675(5) Uani d . 1 . .
H H15 0.1629 0.8751 0.4252 0.081 Uiso calc R 1 . .
C C16 0.3413(3) 0.71672(17) 0.51319(13) 0.0687(5) Uani d . 1 . .
H H16 0.4776 0.7101 0.4725 0.082 Uiso calc R 1 . .
C C17 0.3284(3) 0.62776(15) 0.60201(12) 0.0579(4) Uani d . 1 . .
H H17 0.4565 0.5616 0.6207 0.070 Uiso calc R 1 . .
C C18 0.0031(3) 0.39902(14) 0.66175(12) 0.0623(4) Uani d . 1 . .
H H18A -0.1504 0.4132 0.6928 0.093 Uiso calc R 1 . .
H H18B 0.0439 0.3158 0.6422 0.093 Uiso calc R 1 . .
H H18C 0.0069 0.4616 0.5999 0.093 Uiso calc R 1 . .
C C19 0.3365(4) 0.22361(19) 1.01678(14) 0.0942(7) Uani d . 1 . .
H H19A 0.4369 0.2368 1.0679 0.141 Uiso calc R 1 . .
H H19B 0.3910 0.1398 0.9993 0.141 Uiso calc R 1 . .
H H19C 0.1814 0.2326 1.0458 0.141 Uiso calc R 1 . .

loop_
_atom_site_aniso_label
_atom_site_aniso_U_11
_atom_site_aniso_U_22
_atom_site_aniso_U_33
_atom_site_aniso_U_12
_atom_site_aniso_U_13
_atom_site_aniso_U_23
N1 0.0505(6) 0.0408(5) 0.0341(6) -0.0089(5) -0.0065(4) -0.0056(4)
O1 0.0534(6) 0.0987(8) 0.0390(6) -0.0236(5) 0.0017(4) -0.0217(5)
C1 0.0439(7) 0.0439(7) 0.0377(7) -0.0076(5) -0.0009(5) -0.0097(5)
C2 0.0664(9) 0.0558(8) 0.0426(8) -0.0190(7) -0.0068(6) -0.0132(6)
C3 0.0408(7) 0.0708(9) 0.0369(7) -0.0152(6) -0.0045(5) -0.0120(6)
C4 0.0567(8) 0.0602(8) 0.0391(7) -0.0083(7) -0.0098(6) -0.0021(6)
C5 0.0426(7) 0.0471(7) 0.0378(7) -0.0091(5) 0.0007(5) -0.0032(5)
C6 0.0483(8) 0.0455(7) 0.0437(7) -0.0102(6) -0.0050(6) 0.0006(6)
C7 0.0632(9) 0.0483(8) 0.0588(9) -0.0138(7) 0.0082(7) -0.0069(7)
C8 0.0846(12) 0.0519(9) 0.0729(11) -0.0073(8) 0.0069(9) -0.0134(8)
C9 0.0964(14) 0.0446(8) 0.0832(12) -0.0136(9) -0.0167(10) -0.0081(8)
C10 0.0831(13) 0.0558(9) 0.1021(14) -0.0323(9) -0.0123(11) 0.0036(10)
C11 0.0572(9) 0.0586(9) 0.0795(11) -0.0193(7) 0.0017(8) 0.0004(8)
C12 0.0511(7) 0.0410(6) 0.0388(7) -0.0118(5) -0.0038(5) -0.0105(5)
C13 0.0614(9) 0.0448(7) 0.0522(8) -0.0046(6) -0.0024(6) -0.0112(6)
C14 0.0908(12) 0.0407(7) 0.0607(10) -0.0037(7) -0.0145(9) -0.0052(7)
C15 0.1055(14) 0.0528(9) 0.0486(9) -0.0318(9) -0.0065(9) 0.0003(7)
C16 0.0750(11) 0.0822(11) 0.0516(9) -0.0312(9) 0.0058(8) -0.0018(8)
C17 0.0536(9) 0.0651(9) 0.0509(9) -0.0106(7) 0.0006(6) -0.0018(7)
C18 0.0852(11) 0.0505(8) 0.0540(9) -0.0167(7) -0.0292(8) -0.0049(7)
C19 0.146(2) 0.0797(12) 0.0527(11) -0.0258(12) -0.0310(11) 0.0125(9)

loop_
_atom_type_symbol
_atom_type_description
_atom_type_scat_dispersion_real
_atom_type_scat_dispersion_imag
_atom_type_scat_source
O O 0.0106 0.0060 'International Tables Vol C Tables 4.2.6.8 and 6.1.1.4'
N N 0.0061 0.0033 'International Tables Vol C Tables 4.2.6.8 and 6.1.1.4'
H H 0.0000 0.0000 'International Tables Vol C Tables 4.2.6.8 and 6.1.1.4'
C C 0.0033 0.0016 'International Tables Vol C Tables 4.2.6.8 and 6.1.1.4'

loop_
_geom_angle_atom_site_label_1
_geom_angle_atom_site_label_2
_geom_angle_atom_site_label_3
_geom_angle_site_symmetry_1
_geom_angle_site_symmetry_3
_geom_angle
_geom_angle_publ_flag
C18 N1 C5 . . 109.46(10) ?
C18 N1 C1 . . 108.63(10) ?
C5 N1 C1 . . 111.85(9) ?
N1 C1 C12 . . 111.33(10) ?
N1 C1 C2 . . 110.45(10) ?
C12 C1 C2 . . 109.68(10) ?
N1 C1 H1 . . 108.4 ?
C12 C1 H1 . . 108.4 ?
C2 C1 H1 . . 108.4 ?
C3 C2 C1 . . 112.04(11) ?
C3 C2 H2A . . 109.2 ?
C1 C2 H2A . . 109.2 ?
C3 C2 H2B . . 109.2 ?
C1 C2 H2B . . 109.2 ?
H2A C2 H2B . . 107.9 ?
O1 C3 C2 . . 122.76(13) ?
O1 C3 C4 . . 123.25(13) ?
C2 C3 C4 . . 113.99(11) ?
C3 C4 C19 . . 112.28(13) ?
C3 C4 C5 . . 108.87(11) ?
C19 C4 C5 . . 112.70(13) ?
C3 C4 H4 . . 107.6 ?
C19 C4 H4 . . 107.6 ?
C5 C4 H4 . . 107.6 ?
N1 C5 C6 . . 110.17(10) ?
N1 C5 C4 . . 110.93(10) ?
C6 C5 C4 . . 110.79(10) ?
N1 C5 H5 . . 108.3 ?
C6 C5 H5 . . 108.3 ?
C4 C5 H5 . . 108.3 ?
C11 C6 C7 . . 117.95(13) ?
C11 C6 C5 . . 121.26(13) ?
C7 C6 C5 . . 120.78(12) ?
C6 C7 C8 . . 120.81(15) ?
C6 C7 H7 . . 119.6 ?
C8 C7 H7 . . 119.6 ?
C9 C8 C7 . . 120.77(17) ?
C9 C8 H8 . . 119.6 ?
C7 C8 H8 . . 119.6 ?
C8 C9 C10 . . 119.37(16) ?
C8 C9 H9 . . 120.3 ?
C10 C9 H9 . . 120.3 ?
C9 C10 C11 . . 120.50(16) ?
C9 C10 H10 . . 119.7 ?
C11 C10 H10 . . 119.7 ?
C6 C11 C10 . . 120.59(16) ?
C6 C11 H11 . . 119.7 ?
C10 C11 H11 . . 119.7 ?
C13 C12 C17 . . 118.07(13) ?
C13 C12 C1 . . 120.95(12) ?
C17 C12 C1 . . 120.97(12) ?
C12 C13 C14 . . 120.86(15) ?
C12 C13 H13 . . 119.6 ?
C14 C13 H13 . . 119.6 ?
C15 C14 C13 . . 120.18(15) ?
C15 C14 H14 . . 119.9 ?
C13 C14 H14 . . 119.9 ?
C14 C15 C16 . . 119.84(15) ?
C14 C15 H15 . . 120.1 ?
C16 C15 H15 . . 120.1 ?
C15 C16 C17 . . 120.21(16) ?
C15 C16 H16 . . 119.9 ?
C17 C16 H16 . . 119.9 ?
C16 C17 C12 . . 120.83(14) ?
C16 C17 H17 . . 119.6 ?
C12 C17 H17 . . 119.6 ?
N1 C18 H18A . . 109.5 ?
N1 C18 H18B . . 109.5 ?
H18A C18 H18B . . 109.5 ?
N1 C18 H18C . . 109.5 ?
H18A C18 H18C . . 109.5 ?
H18B C18 H18C . . 109.5 ?
C4 C19 H19A . . 109.5 ?
C4 C19 H19B . . 109.5 ?
H19A C19 H19B . . 109.5 ?
C4 C19 H19C . . 109.5 ?
H19A C19 H19C . . 109.5 ?
H19B C19 H19C . . 109.5 ?

loop_
_geom_bond_atom_site_label_1
_geom_bond_atom_site_label_2
_geom_bond_site_symmetry_2
_geom_bond_distance
_geom_bond_publ_flag
N1 C18 . 1.4711(16) ?
N1 C5 . 1.4777(15) ?
N1 C1 . 1.4800(15) ?
O1 C3 . 1.2128(15) ?
C1 C12 . 1.5145(18) ?
C1 C2 . 1.5363(18) ?
C1 H1 . 0.9800 ?
C2 C3 . 1.493(2) ?
C2 H2A . 0.9700 ?
C2 H2B . 0.9700 ?
C3 C4 . 1.503(2) ?
C4 C19 . 1.519(2) ?
C4 C5 . 1.5520(18) ?
C4 H4 . 0.9800 ?
C5 C6 . 1.5175(18) ?
C5 H5 . 0.9800 ?
C6 C11 . 1.383(2) ?
C6 C7 . 1.384(2) ?
C7 C8 . 1.384(2) ?
C7 H7 . 0.9300 ?
C8 C9 . 1.364(3) ?
C8 H8 . 0.9300 ?
C9 C10 . 1.365(3) ?
C9 H9 . 0.9300 ?
C10 C11 . 1.395(2) ?
C10 H10 . 0.9300 ?
C11 H11 . 0.9300 ?
C12 C13 . 1.3820(19) ?
C12 C17 . 1.390(2) ?
C13 C14 . 1.387(2) ?
C13 H13 . 0.9300 ?
C14 C15 . 1.367(2) ?
C14 H14 . 0.9300 ?
C15 C16 . 1.372(2) ?
C15 H15 . 0.9300 ?
C16 C17 . 1.381(2) ?
C16 H16 . 0.9300 ?
C17 H17 . 0.9300 ?
C18 H18A . 0.9600 ?
C18 H18B . 0.9600 ?
C18 H18C . 0.9600 ?
C19 H19A . 0.9600 ?
C19 H19B . 0.9600 ?
C19 H19C . 0.9600 ?

loop_
_geom_hbond_atom_site_label_D
_geom_hbond_atom_site_label_H
_geom_hbond_atom_site_label_A
_geom_hbond_site_symmetry_A
_geom_hbond_distance_DH
_geom_hbond_distance_HA
_geom_hbond_distance_DA
_geom_hbond_angle_DHA
C1 H1 O1 2_567 0.98 2.56 3.3535(16) 138.5

loop_
_geom_torsion_atom_site_label_1
_geom_torsion_atom_site_label_2
_geom_torsion_atom_site_label_3
_geom_torsion_atom_site_label_4
_geom_torsion_site_symmetry_1
_geom_torsion_site_symmetry_2
_geom_torsion_site_symmetry_3
_geom_torsion_site_symmetry_4
_geom_torsion
_geom_torsion_publ_flag
C18 N1 C1 C12 . . . . -59.74(14) ?
C5 N1 C1 C12 . . . . 179.33(10) ?
C18 N1 C1 C2 . . . . 178.16(11) ?
C5 N1 C1 C2 . . . . 57.22(13) ?
N1 C1 C2 C3 . . . . -52.14(15) ?
C12 C1 C2 C3 . . . . -175.21(11) ?
C1 C2 C3 O1 . . . . -127.65(13) ?
C1 C2 C3 C4 . . . . 51.65(16) ?
O1 C3 C4 C19 . . . . 1.3(2) ?
C2 C3 C4 C19 . . . . -178.02(14) ?
O1 C3 C4 C5 . . . . 126.78(13) ?
C2 C3 C4 C5 . . . . -52.51(15) ?
C18 N1 C5 C6 . . . . 56.39(14) ?
C1 N1 C5 C6 . . . . 176.84(10) ?
C18 N1 C5 C4 . . . . 179.44(11) ?
C1 N1 C5 C4 . . . . -60.11(13) ?
C3 C4 C5 N1 . . . . 55.96(14) ?
C19 C4 C5 N1 . . . . -178.79(13) ?
C3 C4 C5 C6 . . . . 178.65(11) ?
C19 C4 C5 C6 . . . . -56.09(17) ?
N1 C5 C6 C11 . . . . -123.92(14) ?
C4 C5 C6 C11 . . . . 112.95(15) ?
N1 C5 C6 C7 . . . . 55.01(16) ?
C4 C5 C6 C7 . . . . -68.12(16) ?
C11 C6 C7 C8 . . . . 0.9(2) ?
C5 C6 C7 C8 . . . . -178.08(14) ?
C6 C7 C8 C9 . . . . 0.2(3) ?
C7 C8 C9 C10 . . . . -1.1(3) ?
C8 C9 C10 C11 . . . . 0.8(3) ?
C7 C6 C11 C10 . . . . -1.1(2) ?
C5 C6 C11 C10 . . . . 177.82(14) ?
C9 C10 C11 C6 . . . . 0.3(3) ?
N1 C1 C12 C13 . . . . 124.49(13) ?
C2 C1 C12 C13 . . . . -112.96(14) ?
N1 C1 C12 C17 . . . . -56.44(15) ?
C2 C1 C12 C17 . . . . 66.11(15) ?
C17 C12 C13 C14 . . . . -0.4(2) ?
C1 C12 C13 C14 . . . . 178.66(12) ?
C12 C13 C14 C15 . . . . 0.0(2) ?
C13 C14 C15 C16 . . . . 0.5(2) ?
C14 C15 C16 C17 . . . . -0.5(2) ?
C15 C16 C17 C12 . . . . 0.0(2) ?
C13 C12 C17 C16 . . . . 0.5(2) ?
C1 C12 C17 C16 . . . . -178.65(13) ?

loop_
_cod_related_entry_id
_cod_related_entry_database
_cod_related_entry_code
1 ChemSpider 250266
